data_4035720
loop_
_publ_author_name
'Zuo, Youpeng'
'He, Xinwei'
'Ning, Yi'
'Wu, Yuhao'
'Shang, Yongjia'

_publ_section_title
;
 Selective Synthesis of Aminoisoquinolines via Rh(III)-Catalyzed C-H/N-H
 Bond Functionalization of N-Aryl Amidines with Cyclic
 2-Diazo-1,3-diketones.
;
_journal_issue 21
_journal_name_full 'The Journal of organic chemistry'
_journal_page_first 13463
_journal_page_last 13472
_journal_paper_doi 10.1021/acs.joc.8b02286
_journal_volume 83
_journal_year 2018
_chemical_formula_sum 'C21 H20 N2 O'
_chemical_formula_weight 316.39
_space_group_IT_number 2
_space_group_name_Hall '-P 1'
_space_group_name_H-M_alt 'P -1'
_symmetry_cell_setting triclinic
_symmetry_space_group_name_H-M 'P -1'
_atom_sites_solution_hydrogens geom
_atom_sites_solution_primary direct
_atom_sites_solution_secondary difmap
_audit_creation_method SHELXL-97
_cell_angle_alpha 64.959(2)
_cell_angle_beta 81.930(2)
_cell_angle_gamma 89.212(2)
_cell_formula_units_Z 4
_cell_length_a 10.0296(18)
_cell_length_b 13.277(2)
_cell_length_c 14.687(3)
_cell_measurement_reflns_used 5020
_cell_measurement_temperature 293(2)
_cell_measurement_theta_max 25.41
_cell_measurement_theta_min 2.38
_cell_volume 1752.1(5)
_computing_cell_refinement 'Bruker SMART'
_computing_data_collection 'Bruker SMART'
_computing_data_reduction 'Bruker SAINT'
_computing_molecular_graphics 'Bruker SHELXTL'
_computing_publication_material 'Bruker SHELXTL'
_computing_structure_refinement 'SHELXL-97 (Sheldrick, 1997)'
_computing_structure_solution 'SHELXS-97 (Sheldrick, 1990)'
_diffrn_ambient_temperature 293(2)
_diffrn_measured_fraction_theta_full 0.998
_diffrn_measured_fraction_theta_max 0.998
_diffrn_measurement_device_type 'CCD area detector'
_diffrn_measurement_method 'phi and omega scans'
_diffrn_radiation_monochromator graphite
_diffrn_radiation_source 'fine-focus sealed tube'
_diffrn_radiation_type MoK\a
_diffrn_radiation_wavelength 0.71073
_diffrn_reflns_av_R_equivalents 0.0372
_diffrn_reflns_av_sigmaI/netI 0.0462
_diffrn_reflns_limit_h_max 11
_diffrn_reflns_limit_h_min -11
_diffrn_reflns_limit_k_max 15
_diffrn_reflns_limit_k_min -15
_diffrn_reflns_limit_l_max 17
_diffrn_reflns_limit_l_min -17
_diffrn_reflns_number 16757
_diffrn_reflns_theta_full 25.00
_diffrn_reflns_theta_max 25.00
_diffrn_reflns_theta_min 1.55
_exptl_absorpt_coefficient_mu 0.074
_exptl_absorpt_correction_T_max 0.9846
_exptl_absorpt_correction_T_min 0.9817
_exptl_absorpt_correction_type multi-scan
_exptl_crystal_colour colorless
_exptl_crystal_density_diffrn 1.199
_exptl_crystal_density_method 'not measured'
_exptl_crystal_description block
_exptl_crystal_F_000 672
_exptl_crystal_size_max 0.25
_exptl_crystal_size_mid 0.23
_exptl_crystal_size_min 0.21
_refine_diff_density_max 0.470
_refine_diff_density_min -0.339
_refine_diff_density_rms 0.043
_refine_ls_extinction_method none
_refine_ls_goodness_of_fit_ref 1.023
_refine_ls_hydrogen_treatment mixed
_refine_ls_matrix_type full
_refine_ls_number_parameters 437
_refine_ls_number_reflns 6153
_refine_ls_number_restraints 21
_refine_ls_restrained_S_all 1.053
_refine_ls_R_factor_all 0.1027
_refine_ls_R_factor_gt 0.0590
_refine_ls_shift/su_max 0.006
_refine_ls_shift/su_mean 0.000
_refine_ls_structure_factor_coef Fsqd
_refine_ls_weighting_details 'calc w=1/[\s^2^(Fo^2^)+(0.0828P)^2^+0.6711P] where P=(Fo^2^+2Fc^2^)/3'
_refine_ls_weighting_scheme calc
_refine_ls_wR_factor_gt 0.1519
_refine_ls_wR_factor_ref 0.1812
_reflns_number_gt 3719
_reflns_number_total 6153
_reflns_threshold_expression >2sigma(I)
_cod_data_source_file jo8b02286_si_002.cif
_cod_data_source_block test_0m
_cod_depositor_comments
;
The following automatic conversions were performed:

data item '_symmetry_cell_setting' value 'Triclinic' was changed to
'triclinic' in accordance with the
/home/data/users/saulius/crontab/automatic-downloads/current/ACS/lib/dictionaries/cif_core.dic
dictionary named 'cif_core.dic' version 2.4.2 last updated on
2011-04-26.

Automatic conversion script
Id: cif_fix_values 6909 2019-04-08 15:41:33Z antanas 
;
_cod_original_cell_volume 1752.1(6)
_cod_original_sg_symbol_H-M P-1
_cod_database_code 4035720

loop_
_symmetry_equiv_pos_as_xyz
'x, y, z'
'-x, -y, -z'

loop_
_atom_site_label
_atom_site_type_symbol
_atom_site_fract_x
_atom_site_fract_y
_atom_site_fract_z
_atom_site_U_iso_or_equiv
_atom_site_adp_type
_atom_site_occupancy
_atom_site_symmetry_multiplicity
_atom_site_calc_flag
_atom_site_refinement_flags
C1 C 0.0124(5) 1.3500(4) -0.3232(3) 0.1065(15) Uani 1 1 d .
H1A H -0.0828 1.3359 -0.3171 0.160 Uiso 1 1 calc R
H1B H 0.0584 1.3379 -0.3793 0.160 Uiso 1 1 calc R
H1C H 0.0297 1.4256 -0.3346 0.160 Uiso 1 1 calc R
C2 C 0.0623(4) 1.2724(3) -0.2267(3) 0.0620(8) Uani 1 1 d .
C3 C 0.1978(3) 1.2500(3) -0.2243(3) 0.0630(8) Uani 1 1 d .
H3 H 0.2590 1.2839 -0.2837 0.076 Uiso 1 1 calc R
C4 C 0.2441(3) 1.1790(2) -0.1362(2) 0.0533(7) Uani 1 1 d .
H4 H 0.3352 1.1650 -0.1370 0.064 Uiso 1 1 calc R
C5 C 0.1556(3) 1.1290(2) -0.0473(2) 0.0444(7) Uani 1 1 d .
C6 C 0.0196(3) 1.1510(2) -0.0482(2) 0.0528(7) Uani 1 1 d .
H6 H -0.0416 1.1178 0.0113 0.063 Uiso 1 1 calc R
C7 C -0.0242(3) 1.2217(2) -0.1370(3) 0.0607(9) Uani 1 1 d .
H7 H -0.1154 1.2356 -0.1363 0.073 Uiso 1 1 calc R
C8 C 0.2798(2) 0.9731(2) 0.0648(2) 0.0408(6) Uani 1 1 d .
C9 C 0.3152(2) 0.9138(2) 0.1656(2) 0.0409(6) Uani 1 1 d .
C10 C 0.2904(3) 0.9529(2) 0.2410(2) 0.0507(7) Uani 1 1 d .
H10 H 0.2495 1.0202 0.2266 0.061 Uiso 1 1 calc R
C11 C 0.3251(3) 0.8939(3) 0.3352(2) 0.0569(8) Uani 1 1 d .
H11 H 0.3076 0.9215 0.3840 0.068 Uiso 1 1 calc R
C12 C 0.3868(3) 0.7925(3) 0.3595(2) 0.0548(8) Uani 1 1 d .
C13 C 0.4127(3) 0.7538(2) 0.2856(2) 0.0506(7) Uani 1 1 d .
H13 H 0.4535 0.6862 0.3015 0.061 Uiso 1 1 calc R
C14 C 0.3799(2) 0.8126(2) 0.1869(2) 0.0406(6) Uani 1 1 d .
C15 C 0.4124(2) 0.7787(2) 0.1050(2) 0.0410(6) Uani 1 1 d .
C16 C 0.4676(3) 0.6711(2) 0.1193(2) 0.0490(7) Uani 1 1 d .
C17 C 0.5050(4) 0.6474(3) 0.0278(3) 0.0708(10) Uani 1 1 d .
H17A H 0.5830 0.6020 0.0377 0.085 Uiso 1 1 calc R
H17B H 0.4311 0.6041 0.0233 0.085 Uiso 1 1 calc R
C18 C 0.5357(4) 0.7464(3) -0.0689(3) 0.0843(12) Uani 1 1 d .
H18A H 0.5445 0.7242 -0.1244 0.101 Uiso 1 1 calc R
H18B H 0.6213 0.7812 -0.0712 0.101 Uiso 1 1 calc R
C19 C 0.4288(3) 0.8292(3) -0.0831(2) 0.0567(8) Uani 1 1 d .
H19A H 0.3502 0.8019 -0.0991 0.068 Uiso 1 1 calc R
H19B H 0.4616 0.8986 -0.1405 0.068 Uiso 1 1 calc R
C20 C 0.3876(2) 0.8514(2) 0.0088(2) 0.0435(6) Uani 1 1 d .
C21 C 0.4252(4) 0.7278(3) 0.4634(2) 0.0817(11) Uani 1 1 d .
H21A H 0.4980 0.6816 0.4592 0.123 Uiso 1 1 calc R
H21B H 0.3490 0.6820 0.5084 0.123 Uiso 1 1 calc R
H21C H 0.4531 0.7786 0.4889 0.123 Uiso 1 1 calc R
C22 C -0.0518(4) 0.2311(5) 0.4560(3) 0.1195(19) Uani 1 1 d .
H22A H -0.1061 0.2849 0.4120 0.179 Uiso 1 1 calc R
H22B H -0.0665 0.2321 0.5216 0.179 Uiso 1 1 calc R
H22C H -0.0761 0.1583 0.4628 0.179 Uiso 1 1 calc R
C23 C 0.0956(4) 0.2597(4) 0.4111(3) 0.0832(12) Uani 1 1 d .
C24 C 0.1736(4) 0.1937(4) 0.3763(3) 0.0810(11) Uani 1 1 d .
H24 H 0.1342 0.1289 0.3800 0.097 Uiso 1 1 calc R
C25 C 0.3085(3) 0.2200(3) 0.3360(2) 0.0658(9) Uani 1 1 d .
H25 H 0.3581 0.1727 0.3139 0.079 Uiso 1 1 calc R
C26 C 0.3693(3) 0.3162(3) 0.3287(2) 0.0540(8) Uani 1 1 d .
C27 C 0.2931(3) 0.3852(3) 0.3619(2) 0.0728(10) Uani 1 1 d .
H27 H 0.3321 0.4507 0.3571 0.087 Uiso 1 1 calc R
C28 C 0.1575(4) 0.3560(4) 0.4026(3) 0.0864(13) Uani 1 1 d .
H28 H 0.1073 0.4030 0.4247 0.104 Uiso 1 1 calc R
C29 C 0.6132(3) 0.2937(2) 0.2782(2) 0.0446(7) Uani 1 1 d .
C30 C 0.7427(3) 0.3503(2) 0.2278(2) 0.0442(6) Uani 1 1 d .
C31 C 0.7663(3) 0.4660(2) 0.1924(2) 0.0581(8) Uani 1 1 d .
H31 H 0.6950 0.5092 0.1990 0.070 Uiso 1 1 calc R
C32 C 0.8910(3) 0.5161(3) 0.1487(3) 0.0659(9) Uani 1 1 d .
H32 H 0.9037 0.5927 0.1257 0.079 Uiso 1 1 calc R
C33 C 1.0001(3) 0.4533(3) 0.1384(2) 0.0595(8) Uani 1 1 d .
C34 C 0.9784(3) 0.3408(3) 0.1704(2) 0.0559(8) Uani 1 1 d .
H34 H 1.0504 0.2993 0.1617 0.067 Uiso 1 1 calc R
C35 C 0.8506(3) 0.2857(2) 0.2162(2) 0.0457(7) Uani 1 1 d .
C36 C 0.8252(3) 0.1666(2) 0.2568(2) 0.0483(7) Uani 1 1 d .
C37 C 0.9246(4) 0.0910(3) 0.2405(3) 0.0666(9) Uani 1 1 d .
C38 C 0.8876(5) -0.0297(3) 0.2879(5) 0.1236(18) Uani 1 1 d U
H38A H 0.8866 -0.0526 0.2335 0.148 Uiso 1 1 calc R
H38B H 0.9598 -0.0676 0.3249 0.148 Uiso 1 1 calc R
C39 C 0.7703(6) -0.0686(4) 0.3519(4) 0.146(2) Uani 1 1 d U
H39A H 0.7945 -0.1114 0.4189 0.175 Uiso 1 1 calc R
H39B H 0.7297 -0.1214 0.3328 0.175 Uiso 1 1 calc R
C40 C 0.6657(4) -0.0003(3) 0.3643(3) 0.0840(11) Uani 1 1 d U
H40A H 0.6407 -0.0205 0.4363 0.101 Uiso 1 1 calc R
H40B H 0.5875 -0.0164 0.3396 0.101 Uiso 1 1 calc R
C41 C 0.6998(3) 0.1225(2) 0.3109(2) 0.0530(7) Uani 1 1 d .
C42 C 1.1398(3) 0.5085(3) 0.0948(3) 0.0828(11) Uani 1 1 d .
H42A H 1.1655 0.5434 0.1355 0.124 Uiso 1 1 calc R
H42B H 1.1396 0.5637 0.0264 0.124 Uiso 1 1 calc R
H42C H 1.2028 0.4535 0.0946 0.124 Uiso 1 1 calc R
N1 N 0.1987(2) 1.06049(18) 0.04673(18) 0.0474(6) Uani 1 1 d .
H1 H 0.1707 1.0757 0.0974 0.057 Uiso 1 1 calc R
N2 N 0.3215(2) 0.94642(18) -0.01133(17) 0.0446(6) Uani 1 1 d .
N3 N 0.5038(2) 0.3542(2) 0.28316(18) 0.0539(6) Uani 1 1 d .
H3A H 0.5185 0.4253 0.2548 0.065 Uiso 1 1 calc R
N4 N 0.5951(2) 0.18440(19) 0.32180(18) 0.0526(6) Uani 1 1 d .
O1 O 0.4805(2) 0.59775(17) 0.20304(17) 0.0715(7) Uani 1 1 d .
O2 O 1.0362(3) 0.1243(2) 0.1886(2) 0.0871(8) Uani 1 1 d .

loop_
_atom_site_aniso_label
_atom_site_aniso_U_11
_atom_site_aniso_U_22
_atom_site_aniso_U_33
_atom_site_aniso_U_23
_atom_site_aniso_U_13
_atom_site_aniso_U_12
C1 0.126(4) 0.095(3) 0.096(3) -0.027(3) -0.055(3) 0.038(3)
C2 0.072(2) 0.0461(18) 0.074(2) -0.0259(17) -0.0298(19) 0.0148(16)
C3 0.070(2) 0.0528(19) 0.062(2) -0.0212(17) -0.0067(17) 0.0053(16)
C4 0.0436(16) 0.0492(17) 0.065(2) -0.0226(16) -0.0076(15) 0.0065(13)
C5 0.0385(15) 0.0356(14) 0.0615(19) -0.0217(14) -0.0121(13) 0.0072(12)
C6 0.0390(16) 0.0431(16) 0.075(2) -0.0239(15) -0.0084(15) 0.0062(13)
C7 0.0484(18) 0.0484(18) 0.090(3) -0.0290(18) -0.0284(18) 0.0132(14)
C8 0.0305(13) 0.0378(14) 0.0539(17) -0.0201(13) -0.0045(12) 0.0055(11)
C9 0.0297(13) 0.0464(15) 0.0488(16) -0.0228(13) -0.0044(12) 0.0054(11)
C10 0.0416(16) 0.0583(18) 0.0591(19) -0.0329(16) -0.0041(14) 0.0103(13)
C11 0.0511(18) 0.074(2) 0.0547(19) -0.0375(17) -0.0040(15) 0.0092(16)
C12 0.0473(17) 0.069(2) 0.0458(17) -0.0231(16) -0.0050(14) 0.0086(15)
C13 0.0445(16) 0.0544(17) 0.0501(18) -0.0198(14) -0.0074(13) 0.0129(13)
C14 0.0301(13) 0.0448(15) 0.0448(16) -0.0181(13) -0.0028(11) 0.0055(11)
C15 0.0331(14) 0.0414(15) 0.0495(17) -0.0211(13) -0.0038(12) 0.0066(11)
C16 0.0416(16) 0.0460(17) 0.0581(19) -0.0221(16) -0.0043(14) 0.0111(13)
C17 0.086(2) 0.060(2) 0.074(2) -0.0367(19) -0.0086(19) 0.0236(18)
C18 0.106(3) 0.092(3) 0.070(2) -0.049(2) -0.015(2) 0.041(2)
C19 0.0612(19) 0.0618(19) 0.0539(19) -0.0310(16) -0.0105(15) 0.0162(15)
C20 0.0353(14) 0.0477(16) 0.0504(17) -0.0239(14) -0.0067(12) 0.0066(12)
C21 0.086(3) 0.105(3) 0.053(2) -0.031(2) -0.0155(19) 0.022(2)
C22 0.052(2) 0.213(6) 0.083(3) -0.055(3) -0.005(2) 0.009(3)
C23 0.052(2) 0.134(4) 0.049(2) -0.025(2) -0.0081(17) 0.019(2)
C24 0.057(2) 0.115(3) 0.069(2) -0.037(2) -0.0109(18) 0.001(2)
C25 0.0518(19) 0.088(3) 0.059(2) -0.0328(19) -0.0071(16) 0.0108(18)
C26 0.0480(17) 0.064(2) 0.0408(16) -0.0148(15) -0.0051(13) 0.0196(15)
C27 0.069(2) 0.070(2) 0.067(2) -0.0211(18) 0.0025(18) 0.0271(18)
C28 0.067(3) 0.108(3) 0.064(2) -0.023(2) 0.0032(19) 0.044(2)
C29 0.0500(16) 0.0473(16) 0.0422(16) -0.0239(14) -0.0101(13) 0.0167(13)
C30 0.0481(16) 0.0455(16) 0.0455(16) -0.0250(13) -0.0095(13) 0.0109(13)
C31 0.0567(19) 0.0489(18) 0.074(2) -0.0309(16) -0.0093(16) 0.0137(15)
C32 0.066(2) 0.0516(19) 0.084(2) -0.0327(18) -0.0100(18) 0.0020(16)
C33 0.0553(19) 0.064(2) 0.064(2) -0.0310(17) -0.0109(16) 0.0023(16)
C34 0.0466(17) 0.069(2) 0.0591(19) -0.0342(17) -0.0100(14) 0.0152(15)
C35 0.0490(16) 0.0501(17) 0.0473(16) -0.0278(14) -0.0145(13) 0.0166(13)
C36 0.0496(17) 0.0502(17) 0.0554(18) -0.0296(14) -0.0184(14) 0.0194(13)
C37 0.064(2) 0.067(2) 0.093(3) -0.053(2) -0.027(2) 0.0294(18)
C38 0.089(3) 0.063(3) 0.227(5) -0.073(3) -0.014(3) 0.025(2)
C39 0.173(4) 0.055(2) 0.164(4) -0.028(3) 0.055(3) 0.030(3)
C40 0.084(3) 0.0431(19) 0.117(3) -0.024(2) -0.025(2) 0.0138(17)
C41 0.0572(19) 0.0444(16) 0.0617(19) -0.0248(15) -0.0164(15) 0.0149(14)
C42 0.059(2) 0.095(3) 0.093(3) -0.041(2) -0.004(2) -0.013(2)
N1 0.0418(13) 0.0462(13) 0.0590(15) -0.0262(12) -0.0110(11) 0.0145(10)
N2 0.0405(12) 0.0440(13) 0.0511(14) -0.0213(11) -0.0100(10) 0.0119(10)
N3 0.0517(14) 0.0468(14) 0.0580(15) -0.0198(12) -0.0017(12) 0.0168(11)
N4 0.0519(14) 0.0446(14) 0.0596(16) -0.0206(12) -0.0098(12) 0.0137(11)
O1 0.0915(17) 0.0494(13) 0.0628(15) -0.0165(12) -0.0051(12) 0.0313(12)
O2 0.0683(16) 0.0929(19) 0.125(2) -0.0727(17) -0.0111(16) 0.0344(14)

loop_
_atom_type_symbol
_atom_type_description
_atom_type_scat_dispersion_real
_atom_type_scat_dispersion_imag
_atom_type_scat_source
C C 0.0033 0.0016 'International Tables Vol C Tables 4.2.6.8 and 6.1.1.4'
H H 0.0000 0.0000 'International Tables Vol C Tables 4.2.6.8 and 6.1.1.4'
N N 0.0061 0.0033 'International Tables Vol C Tables 4.2.6.8 and 6.1.1.4'
O O 0.0106 0.0060 'International Tables Vol C Tables 4.2.6.8 and 6.1.1.4'

loop_
_geom_angle_atom_site_label_1
_geom_angle_atom_site_label_2
_geom_angle_atom_site_label_3
_geom_angle
C2 C1 H1A 109.5
C2 C1 H1B 109.5
H1A C1 H1B 109.5
C2 C1 H1C 109.5
H1A C1 H1C 109.5
H1B C1 H1C 109.5
C7 C2 C3 117.1(3)
C7 C2 C1 121.3(3)
C3 C2 C1 121.6(4)
C4 C3 C2 121.8(3)
C4 C3 H3 119.1
C2 C3 H3 119.1
C5 C4 C3 120.1(3)
C5 C4 H4 119.9
C3 C4 H4 119.9
C4 C5 C6 118.9(3)
C4 C5 N1 122.5(2)
C6 C5 N1 118.6(3)
C7 C6 C5 120.0(3)
C7 C6 H6 120.0
C5 C6 H6 120.0
C2 C7 C6 122.1(3)
C2 C7 H7 118.9
C6 C7 H7 118.9
N2 C8 N1 117.8(2)
N2 C8 C9 123.4(2)
N1 C8 C9 118.8(2)
C10 C9 C14 119.4(2)
C10 C9 C8 123.2(2)
C14 C9 C8 117.4(2)
C11 C10 C9 121.1(3)
C11 C10 H10 119.5
C9 C10 H10 119.5
C10 C11 C12 121.0(3)
C10 C11 H11 119.5
C12 C11 H11 119.5
C13 C12 C11 118.4(3)
C13 C12 C21 120.8(3)
C11 C12 C21 120.8(3)
C12 C13 C14 122.5(3)
C12 C13 H13 118.7
C14 C13 H13 118.7
C13 C14 C9 117.5(2)
C13 C14 C15 124.5(2)
C9 C14 C15 117.9(2)
C20 C15 C14 118.0(2)
C20 C15 C16 118.7(2)
C14 C15 C16 123.3(2)
O1 C16 C15 123.0(3)
O1 C16 C17 118.3(3)
C15 C16 C17 118.7(3)
C18 C17 C16 114.8(3)
C18 C17 H17A 108.6
C16 C17 H17A 108.6
C18 C17 H17B 108.6
C16 C17 H17B 108.6
H17A C17 H17B 107.5
C17 C18 C19 112.0(3)
C17 C18 H18A 109.2
C19 C18 H18A 109.2
C17 C18 H18B 109.2
C19 C18 H18B 109.2
H18A C18 H18B 107.9
C18 C19 C20 113.3(3)
C18 C19 H19A 108.9
C20 C19 H19A 108.9
C18 C19 H19B 108.9
C20 C19 H19B 108.9
H19A C19 H19B 107.7
N2 C20 C15 124.1(2)
N2 C20 C19 113.6(2)
C15 C20 C19 122.3(2)
C12 C21 H21A 109.5
C12 C21 H21B 109.5
H21A C21 H21B 109.5
C12 C21 H21C 109.5
H21A C21 H21C 109.5
H21B C21 H21C 109.5
C23 C22 H22A 109.5
C23 C22 H22B 109.5
H22A C22 H22B 109.5
C23 C22 H22C 109.5
H22A C22 H22C 109.5
H22B C22 H22C 109.5
C24 C23 C28 116.7(3)
C24 C23 C22 123.0(5)
C28 C23 C22 120.3(4)
C23 C24 C25 122.7(4)
C23 C24 H24 118.7
C25 C24 H24 118.7
C26 C25 C24 120.0(3)
C26 C25 H25 120.0
C24 C25 H25 120.0
C25 C26 C27 118.8(3)
C25 C26 N3 124.5(3)
C27 C26 N3 116.5(3)
C26 C27 C28 119.7(4)
C26 C27 H27 120.1
C28 C27 H27 120.1
C23 C28 C27 122.1(4)
C23 C28 H28 119.0
C27 C28 H28 119.0
N4 C29 N3 117.4(3)
N4 C29 C30 122.9(2)
N3 C29 C30 119.6(2)
C35 C30 C31 118.9(3)
C35 C30 C29 118.0(2)
C31 C30 C29 123.1(2)
C32 C31 C30 121.5(3)
C32 C31 H31 119.2
C30 C31 H31 119.2
C31 C32 C33 120.5(3)
C31 C32 H32 119.8
C33 C32 H32 119.8
C34 C33 C32 118.8(3)
C34 C33 C42 121.0(3)
C32 C33 C42 120.2(3)
C33 C34 C35 122.4(3)
C33 C34 H34 118.8
C35 C34 H34 118.8
C30 C35 C34 117.8(3)
C30 C35 C36 117.9(3)
C34 C35 C36 124.1(3)
C41 C36 C35 117.9(2)
C41 C36 C37 118.6(3)
C35 C36 C37 123.4(3)
O2 C37 C36 122.6(3)
O2 C37 C38 119.1(3)
C36 C37 C38 118.2(3)
C39 C38 C37 119.8(4)
C39 C38 H38A 107.4
C37 C38 H38A 107.4
C39 C38 H38B 107.4
C37 C38 H38B 107.4
H38A C38 H38B 106.9
C38 C39 C40 124.3(4)
C38 C39 H39A 106.3
C40 C39 H39A 106.3
C38 C39 H39B 106.3
C40 C39 H39B 106.3
H39A C39 H39B 106.4
C39 C40 C41 115.2(3)
C39 C40 H40A 108.5
C41 C40 H40A 108.5
C39 C40 H40B 108.5
C41 C40 H40B 108.5
H40A C40 H40B 107.5
N4 C41 C36 124.2(3)
N4 C41 C40 113.0(3)
C36 C41 C40 122.7(3)
C33 C42 H42A 109.5
C33 C42 H42B 109.5
H42A C42 H42B 109.5
C33 C42 H42C 109.5
H42A C42 H42C 109.5
H42B C42 H42C 109.5
C8 N1 C5 126.5(2)
C8 N1 H1 116.7
C5 N1 H1 116.7
C8 N2 C20 118.3(2)
C29 N3 C26 128.9(3)
C29 N3 H3A 115.6
C26 N3 H3A 115.6
C29 N4 C41 118.5(3)

loop_
_geom_bond_atom_site_label_1
_geom_bond_atom_site_label_2
_geom_bond_distance
C1 C2 1.507(5)
C1 H1A 0.9600
C1 H1B 0.9600
C1 H1C 0.9600
C2 C7 1.374(4)
C2 C3 1.389(4)
C3 C4 1.379(4)
C3 H3 0.9300
C4 C5 1.375(4)
C4 H4 0.9300
C5 C6 1.391(4)
C5 N1 1.419(3)
C6 C7 1.374(4)
C6 H6 0.9300
C7 H7 0.9300
C8 N2 1.323(3)
C8 N1 1.362(3)
C8 C9 1.446(4)
C9 C10 1.401(4)
C9 C14 1.415(3)
C10 C11 1.363(4)
C10 H10 0.9300
C11 C12 1.398(4)
C11 H11 0.9300
C12 C13 1.379(4)
C12 C21 1.503(4)
C13 C14 1.411(4)
C13 H13 0.9300
C14 C15 1.450(4)
C15 C20 1.389(4)
C15 C16 1.465(4)
C16 O1 1.228(3)
C16 C17 1.502(4)
C17 C18 1.466(5)
C17 H17A 0.9700
C17 H17B 0.9700
C18 C19 1.496(4)
C18 H18A 0.9700
C18 H18B 0.9700
C19 C20 1.502(4)
C19 H19A 0.9700
C19 H19B 0.9700
C20 N2 1.354(3)
C21 H21A 0.9600
C21 H21B 0.9600
C21 H21C 0.9600
C22 C23 1.515(5)
C22 H22A 0.9600
C22 H22B 0.9600
C22 H22C 0.9600
C23 C24 1.374(5)
C23 C28 1.379(6)
C24 C25 1.384(4)
C24 H24 0.9300
C25 C26 1.379(4)
C25 H25 0.9300
C26 C27 1.385(4)
C26 N3 1.414(4)
C27 C28 1.395(5)
C27 H27 0.9300
C28 H28 0.9300
C29 N4 1.318(3)
C29 N3 1.363(3)
C29 C30 1.444(4)
C30 C35 1.408(4)
C30 C31 1.409(4)
C31 C32 1.362(4)
C31 H31 0.9300
C32 C33 1.397(4)
C32 H32 0.9300
C33 C34 1.373(4)
C33 C42 1.513(4)
C34 C35 1.413(4)
C34 H34 0.9300
C35 C36 1.447(4)
C36 C41 1.380(4)
C36 C37 1.472(4)
C37 O2 1.232(4)
C37 C38 1.479(5)
C38 C39 1.353(6)
C38 H38A 0.9700
C38 H38B 0.9700
C39 C40 1.419(5)
C39 H39A 0.9700
C39 H39B 0.9700
C40 C41 1.500(4)
C40 H40A 0.9700
C40 H40B 0.9700
C41 N4 1.358(3)
C42 H42A 0.9600
C42 H42B 0.9600
C42 H42C 0.9600
N1 H1 0.8600
N3 H3A 0.8600
